data_2210388
loop_
_publ_author_name
'Benson, Ronald E. '
'Broker, Grant A.'
'Daniels, Lee M. '
'Tiekink, Edward R. T.'
'Wardell, James L.'
'David J. Young'

_publ_section_title
;
 (<i>E</i>)-<i>O</i>-Ethyl <i>N</i>-(4-nitrophenyl)thiocarbamate
;
_journal_coeditor_code SJ2107
_journal_issue 9
_journal_name_full 'Acta Crystallographica Section E'
_journal_page_first o4106
_journal_page_last o4108
_journal_paper_doi 10.1107/S1600536806033058
_journal_volume 62
_journal_year 2006
_chemical_formula_iupac 'C9 H10 N2 O3 S'
_chemical_formula_moiety 'C9 H10 N2 O3 S'
_chemical_formula_sum 'C9 H10 N2 O3 S'
_chemical_formula_weight 226.25
_chemical_melting_point .451E-305
_chemical_name_systematic
;
(E)-O-Ethyl N-(4-nitrophenyl)thiocarbamate
;
_space_group_IT_number 2
_symmetry_cell_setting triclinic
_symmetry_space_group_name_Hall '-P 1'
_symmetry_space_group_name_H-M 'P -1'
_atom_sites_solution_hydrogens geom
_atom_sites_solution_primary direct
_atom_sites_solution_secondary difmap
_audit_creation_method SHELXL97
_cell_angle_alpha 105.782(8)
_cell_angle_beta 90.136(8)
_cell_angle_gamma 107.769(7)
_cell_formula_units_Z 2
_cell_length_a 6.9247(12)
_cell_length_b 7.6430(14)
_cell_length_c 10.4772(19)
_cell_measurement_reflns_used 6050
_cell_measurement_temperature 150(2)
_cell_measurement_theta_max 26.5
_cell_measurement_theta_min 3.1
_cell_volume 505.94(16)
_computing_cell_refinement 'TwinSolve (Rigaku/MSC & Prekat, 2006)'
_computing_data_collection 'CrystalClear (Rigaku/MSC, 2005)'
_computing_data_reduction TwinSolve
_computing_molecular_graphics 'ORTEPII (Johnson, 1976) and DIAMOND (Brandenburg, 2006)'
_computing_publication_material SHELXL97
_computing_structure_refinement 'SHELXL97 (Sheldrick, 1997)'
_computing_structure_solution 'SIR92 (Altomare <i>et al.</i>,  1994)'
_diffrn_ambient_temperature 150(2)
_diffrn_measured_fraction_theta_full 0.965
_diffrn_measured_fraction_theta_max 0.965
_diffrn_measurement_device_type 'Rigaku AFC12 \k/SATURN 724'
_diffrn_measurement_method \w
_diffrn_radiation_monochromator graphite
_diffrn_radiation_source 'fine-focus sealed tube'
_diffrn_radiation_type MoK\a
_diffrn_radiation_wavelength 0.71070
_diffrn_reflns_av_R_equivalents 0.035
_diffrn_reflns_av_sigmaI/netI 0.006
_diffrn_reflns_limit_h_max 8
_diffrn_reflns_limit_h_min -8
_diffrn_reflns_limit_k_max 9
_diffrn_reflns_limit_k_min -9
_diffrn_reflns_limit_l_max 13
_diffrn_reflns_limit_l_min -13
_diffrn_reflns_number 14293
_diffrn_reflns_theta_full 26.5
_diffrn_reflns_theta_max 26.5
_diffrn_reflns_theta_min 3.1
_diffrn_standards_decay_% <1
_diffrn_standards_interval_count 0
_diffrn_standards_number 0
_exptl_absorpt_coefficient_mu 0.308
_exptl_absorpt_correction_T_max 0.961
_exptl_absorpt_correction_T_min 0.935
_exptl_absorpt_correction_type multi-scan
_exptl_absorpt_process_details '(ABSCOR; Higashi, 1995)'
_exptl_crystal_colour colorless
_exptl_crystal_density_diffrn 1.485
_exptl_crystal_density_method 'not measured'
_exptl_crystal_description block
_exptl_crystal_F_000 236
_exptl_crystal_size_max 0.22
_exptl_crystal_size_mid 0.13
_exptl_crystal_size_min 0.13
_refine_diff_density_max 0.75
_refine_diff_density_min -0.31
_refine_ls_extinction_method none
_refine_ls_goodness_of_fit_ref 1.10
_refine_ls_hydrogen_treatment constr
_refine_ls_matrix_type full
_refine_ls_number_parameters 138
_refine_ls_number_reflns 3481
_refine_ls_number_restraints 0
_refine_ls_restrained_S_all 1.10
_refine_ls_R_factor_all 0.054
_refine_ls_R_factor_gt 0.052
_refine_ls_shift/su_max 0.001
_refine_ls_shift/su_mean 0.000
_refine_ls_structure_factor_coef Fsqd
_refine_ls_weighting_details 'calc w = 1/[\s^2^(Fo^2^)+(0.0907P)^2^+0.4757P] where P=(Fo^2^+2Fc^2^)/3'
_refine_ls_weighting_scheme calc
_refine_ls_wR_factor_gt 0.161
_refine_ls_wR_factor_ref 0.162
_reflns_number_gt 3295
_reflns_number_total 3481
_reflns_threshold_expression I>2\s(I)
_cod_data_source_file sj2107.cif
_cod_data_source_block I
_cod_depositor_comments
;
The following automatic conversions were performed:
'_symmetry_cell_setting' value 'Triclinic' changed to 'triclinic'
according to '/home/saulius/struct/CIF-dictionaries/cif_core.dic'
dictionary named 'cif_core.dic' version 2.4.1 from 2010-06-29.

Automatic conversion script
Id: cif_fix_enum 1527 2010-12-29 10:47:43Z saulius 

The following automatic conversions were performed:

'_symmetry_cell_setting' value 'Triclinic' changed to 'triclinic'
according to /home/saulius/struct/CIF-dictionaries/cif_core.dic
dictionary named 'cif_core.dic' version 2.4.1 from 2010-06-29.

Automatic conversion script
Id: cif_fix_values 1715 2011-07-08 13:25:40Z adriana 
;
_cod_database_code 2210388
_cod_database_fobs_code 2210388

loop_
_symmetry_equiv_pos_as_xyz
'x, y, z'
'-x, -y, -z'

loop_
_atom_site_type_symbol
_atom_site_label
_atom_site_fract_x
_atom_site_fract_y
_atom_site_fract_z
_atom_site_U_iso_or_equiv
_atom_site_adp_type
_atom_site_calc_flag
_atom_site_refinement_flags
_atom_site_occupancy
S S1 0.92292(7) 1.05291(7) 1.20033(5) 0.02160(19) Uani d . 1
O O3 0.5460(2) -0.1845(2) 0.77860(15) 0.0238(4) Uani d . 1
O O2 0.5533(3) -0.0994(2) 0.59690(15) 0.0287(4) Uani d . 1
O O1 0.8260(2) 0.7001(2) 1.22545(14) 0.0210(3) Uani d . 1
N N2 0.5736(3) -0.0618(2) 0.71902(17) 0.0190(4) Uani d . 1
N N1 0.8098(3) 0.7171(2) 1.01606(17) 0.0190(4) Uani d . 1
H H1N1 0.8223 0.7910 0.9631 0.023 Uiso calc R 1
C C5 0.6366(3) 0.1400(3) 0.7975(2) 0.0177(4) Uani d . 1
C C4 0.6548(3) 0.2803(3) 0.7333(2) 0.0192(4) Uani d . 1
H H4 0.6288 0.2472 0.6393 0.023 Uiso calc R 1
C C3 0.7117(3) 0.4698(3) 0.8100(2) 0.0195(4) Uani d . 1
H H3 0.7247 0.5679 0.7680 0.023 Uiso calc R 1
C C2 0.7506(3) 0.5191(3) 0.9491(2) 0.0173(4) Uani d . 1
C C7 0.7321(3) 0.3748(3) 1.0111(2) 0.0200(4) Uani d . 1
H H7 0.7589 0.4065 1.1050 0.024 Uiso calc R 1
C C6 0.6744(3) 0.1847(3) 0.9340(2) 0.0193(4) Uani d . 1
H H6 0.6608 0.0855 0.9750 0.023 Uiso calc R 1
C C1 0.8507(3) 0.8134(3) 1.1473(2) 0.0183(4) Uani d . 1
C C8 0.8656(3) 0.7841(3) 1.3696(2) 0.0242(5) Uani d . 1
H H8A 0.7767 0.8634 1.4025 0.029 Uiso calc R 1
H H8B 1.0094 0.8661 1.3937 0.029 Uiso calc R 1
C C9 0.8209(4) 0.6200(4) 1.4291(2) 0.0332(5) Uani d . 1
H H9A 0.8488 0.6697 1.5261 0.040 Uiso calc R 1
H H9B 0.9073 0.5408 1.3937 0.040 Uiso calc R 1
H H9C 0.6773 0.5420 1.4062 0.040 Uiso calc R 1

loop_
_atom_site_aniso_label
_atom_site_aniso_U_11
_atom_site_aniso_U_22
_atom_site_aniso_U_33
_atom_site_aniso_U_12
_atom_site_aniso_U_13
_atom_site_aniso_U_23
S1 0.0238(3) 0.0154(3) 0.0224(3) 0.0047(2) 0.0013(2) 0.0020(2)
O3 0.0298(8) 0.0162(7) 0.0255(8) 0.0064(6) 0.0032(6) 0.0070(6)
O2 0.0425(9) 0.0220(8) 0.0183(7) 0.0092(7) 0.0003(7) 0.0017(6)
O1 0.0262(7) 0.0181(7) 0.0159(7) 0.0045(6) 0.0007(6) 0.0030(5)
N2 0.0191(8) 0.0172(9) 0.0200(8) 0.0060(7) 0.0014(6) 0.0042(7)
N1 0.0221(8) 0.0156(8) 0.0185(8) 0.0041(7) 0.0013(7) 0.0058(7)
C5 0.0160(9) 0.0153(10) 0.0206(10) 0.0051(8) 0.0017(7) 0.0031(8)
C4 0.0218(9) 0.0196(10) 0.0159(9) 0.0070(8) -0.0001(7) 0.0041(8)
C3 0.0210(9) 0.0186(10) 0.0206(10) 0.0068(8) 0.0016(7) 0.0080(8)
C2 0.0160(8) 0.0149(10) 0.0202(10) 0.0051(7) 0.0022(7) 0.0035(8)
C7 0.0225(9) 0.0194(10) 0.0171(9) 0.0054(8) 0.0008(7) 0.0050(8)
C6 0.0205(9) 0.0172(10) 0.0207(10) 0.0050(8) 0.0021(7) 0.0074(8)
C1 0.0149(9) 0.0183(10) 0.0210(10) 0.0059(8) 0.0017(7) 0.0036(8)
C8 0.0281(10) 0.0230(11) 0.0162(10) 0.0048(9) -0.0015(8) 0.0012(8)
C9 0.0472(14) 0.0303(13) 0.0206(11) 0.0112(11) -0.0002(10) 0.0063(9)

loop_
_atom_type_symbol
_atom_type_description
_atom_type_scat_dispersion_real
_atom_type_scat_dispersion_imag
_atom_type_scat_source
C C 0.0033 0.0016 'International Tables Vol C Tables 4.2.6.8 and 6.1.1.4'
H H 0.0000 0.0000 'International Tables Vol C Tables 4.2.6.8 and 6.1.1.4'
N N 0.0061 0.0033 'International Tables Vol C Tables 4.2.6.8 and 6.1.1.4'
O O 0.0106 0.0060 'International Tables Vol C Tables 4.2.6.8 and 6.1.1.4'
S S 0.1246 0.1234 'International Tables Vol C Tables 4.2.6.8 and 6.1.1.4'

loop_
_geom_angle_atom_site_label_1
_geom_angle_atom_site_label_2
_geom_angle_atom_site_label_3
_geom_angle
_geom_angle_publ_flag
C1 O1 C8 119.59(16) y
O2 N2 O3 123.55(17) ?
O2 N2 C5 118.14(17) ?
O3 N2 C5 118.30(16) ?
C1 N1 C2 131.38(18) y
C1 N1 H1N1 114.3 ?
C2 N1 H1N1 114.3 ?
C6 C5 C4 121.97(19) ?
C6 C5 N2 118.65(18) ?
C4 C5 N2 119.37(17) ?
C3 C4 C5 118.20(18) ?
C3 C4 H4 120.9 ?
C5 C4 H4 120.9 ?
C4 C3 C2 120.98(19) ?
C4 C3 H3 119.5 ?
C2 C3 H3 119.5 ?
C7 C2 C3 119.60(19) ?
C7 C2 N1 124.77(18) ?
C3 C2 N1 115.63(18) ?
C6 C7 C2 119.32(19) ?
C6 C7 H7 120.3 ?
C2 C7 H7 120.3 ?
C5 C6 C7 119.92(19) ?
C5 C6 H6 120.0 ?
C7 C6 H6 120.0 ?
S1 C1 O1 124.93(15) y
S1 C1 N1 121.58(16) y
O1 C1 N1 113.49(17) y
O1 C8 C9 106.55(17) ?
O1 C8 H8A 110.4 ?
C9 C8 H8A 110.4 ?
O1 C8 H8B 110.4 ?
C9 C8 H8B 110.4 ?
H8A C8 H8B 108.6 ?
C8 C9 H9A 109.5 ?
C8 C9 H9B 109.5 ?
H9A C9 H9B 109.5 ?
C8 C9 H9C 109.5 ?
H9A C9 H9C 109.5 ?
H9B C9 H9C 109.5 ?

loop_
_geom_bond_atom_site_label_1
_geom_bond_atom_site_label_2
_geom_bond_distance
_geom_bond_publ_flag
S1 C1 1.672(2) y
O3 N2 1.231(2) ?
O2 N2 1.230(2) ?
O1 C1 1.322(3) y
O1 C8 1.460(2) ?
N2 C5 1.464(2) ?
N1 C1 1.354(3) y
N1 C2 1.412(3) y
N1 H1N1 0.8800 ?
C5 C6 1.382(3) ?
C5 C4 1.389(3) ?
C4 C3 1.384(3) ?
C4 H4 0.9500 ?
C3 C2 1.406(3) ?
C3 H3 0.9500 ?
C2 C7 1.400(3) ?
C7 C6 1.389(3) ?
C7 H7 0.9500 ?
C6 H6 0.9500 ?
C8 C9 1.499(3) ?
C8 H8A 0.9900 ?
C8 H8B 0.9900 ?
C9 H9A 0.9800 ?
C9 H9B 0.9800 ?
C9 H9C 0.9800 ?

loop_
_geom_hbond_atom_site_label_D
_geom_hbond_atom_site_label_H
_geom_hbond_atom_site_label_A
_geom_hbond_site_symmetry_A
_geom_hbond_distance_DH
_geom_hbond_distance_HA
_geom_hbond_distance_DA
_geom_hbond_angle_DHA
N1 H1N1 S1 2_333 0.88 2.70 3.4435(19) 142
C4 H4 O2 2_454 0.95 2.57 3.481(3) 162
C8 H8A O2 1_566 0.99 2.57 3.345(3) 135
C3 H3 O3 1_565 0.95 2.54 3.275(3) 135

loop_
_geom_torsion_atom_site_label_1
_geom_torsion_atom_site_label_2
_geom_torsion_atom_site_label_3
_geom_torsion_atom_site_label_4
_geom_torsion
_geom_torsion_publ_flag
O2 N2 C5 C6 -175.30(18) ?
O3 N2 C5 C6 3.9(3) ?
C1 N1 C2 C3 177.19(19) y
O2 N2 C5 C4 5.3(3) y
O3 N2 C5 C4 -175.49(17) ?
C6 C5 C4 C3 -0.3(3) ?
N2 C5 C4 C3 179.10(17) ?
C5 C4 C3 C2 0.1(3) ?
C4 C3 C2 C7 0.2(3) ?
C4 C3 C2 N1 179.28(17) ?
C1 N1 C2 C7 -3.8(3) ?
C3 C2 C7 C6 -0.4(3) ?
N1 C2 C7 C6 -179.38(18) ?
C4 C5 C6 C7 0.1(3) ?
N2 C5 C6 C7 -179.30(18) ?
C2 C7 C6 C5 0.3(3) ?
C8 O1 C1 N1 179.73(17) ?
C8 O1 C1 S1 -0.9(3) ?
C2 N1 C1 O1 -1.7(3) ?
C2 N1 C1 S1 178.88(16) ?
C1 O1 C8 C9 179.11(18) y

loop_
_cod_related_entry_id
_cod_related_entry_database
_cod_related_entry_code
1 ChemSpider 2285417
